data_4349794
loop_
_publ_author_name
'Chen, Hong-Man'
'Wang, Wen-Min'
'Li, Xiao-Qin'
'Chu, Xiao-Ya'
'Nie, Yao-Yao'
'Liu, Zhen'
'Huang, Shao-Xia'
'Shen, Hai-Yun'
'Cui, Jian-Zhong'
'Gao, Hong-Ling'

_publ_section_title
;
 Luminescence and magnetocaloric effect of Ln4 clusters (Ln = Eu, Gd, Tb,
 Er) bridged by CO32&#x2212; deriving from the spontaneous fixation of
 carbon dioxide in the atmosphere
;
_journal_issue 2
_journal_name_full 'Inorganic Chemistry Frontiers'
_journal_page_first 394
_journal_paper_doi 10.1039/C7QI00658F
_journal_volume 5
_journal_year 2018
_chemical_formula_moiety 'C57 H70 N12 O23 Tb4, C H4 O, 3(H2 O)'
_chemical_formula_sum 'C58 H80 N12 O27 Tb4'
_chemical_formula_weight 2013.02
_space_group_crystal_system monoclinic
_space_group_IT_number 14
_space_group_name_Hall '-P 2ybc'
_space_group_name_H-M_alt 'P 1 21/c 1'
_atom_sites_solution_hydrogens mixed
_atom_sites_solution_primary direct
_audit_creation_date 2017-06-19
_audit_creation_method
;
Olex2 1.2
(compiled 2017.03.28 svn.r3405 for OlexSys, GUI svn.r5337)
;
_audit_update_record
;
2017-10-05 deposited with the CCDC.
2017-12-14 downloaded from the CCDC.
;
_cell_angle_alpha 90
_cell_angle_beta 102.577(3)
_cell_angle_gamma 90
_cell_formula_units_Z 4
_cell_length_a 16.219(2)
_cell_length_b 22.058(3)
_cell_length_c 21.639(3)
_cell_measurement_reflns_used 21609
_cell_measurement_temperature 113.15
_cell_measurement_theta_max 27.5
_cell_measurement_theta_min 3.0
_cell_volume 7555.8(17)
_computing_cell_refinement 'CrystalClear-SM Expert 2.1 b42 (Rigaku, 2015)'
_computing_data_collection 'CrystalClear-SM Expert 2.1 b42 (Rigaku, 2015)'
_computing_data_reduction 'CrystalClear-SM Expert 2.1 b42 (Rigaku, 2015)'
_computing_molecular_graphics 'Olex2 (Dolomanov et al., 2009)'
_computing_publication_material 'Olex2 (Dolomanov et al., 2009)'
_computing_structure_refinement 'ShelXL (Sheldrick, 2015)'
_computing_structure_solution 'ShelXS (Sheldrick, 2008)'
_diffrn_ambient_temperature 113.15
_diffrn_measured_fraction_theta_full 0.995
_diffrn_measured_fraction_theta_max 0.988
_diffrn_measurement_device_type 'Rigaku Xtalab P200'
_diffrn_measurement_method '\w scans'
_diffrn_radiation_monochromator confocal
_diffrn_radiation_type MoK\a
_diffrn_radiation_wavelength 0.71073
_diffrn_reflns_av_R_equivalents 0.0525
_diffrn_reflns_av_unetI/netI 0.0358
_diffrn_reflns_Laue_measured_fraction_full 0.995
_diffrn_reflns_Laue_measured_fraction_max 0.988
_diffrn_reflns_limit_h_max 17
_diffrn_reflns_limit_h_min -21
_diffrn_reflns_limit_k_max 28
_diffrn_reflns_limit_k_min -28
_diffrn_reflns_limit_l_max 25
_diffrn_reflns_limit_l_min -28
_diffrn_reflns_number 73781
_diffrn_reflns_point_group_measured_fraction_full 0.995
_diffrn_reflns_point_group_measured_fraction_max 0.988
_diffrn_reflns_theta_full 25.242
_diffrn_reflns_theta_max 27.525
_diffrn_reflns_theta_min 3.006
_diffrn_standards_decay_% 0
_diffrn_standards_interval_count 0
_diffrn_standards_interval_time 0
_diffrn_standards_number 0
_exptl_absorpt_coefficient_mu 3.782
_exptl_absorpt_correction_T_max 1.000
_exptl_absorpt_correction_T_min 0.736
_exptl_absorpt_correction_type multi-scan
_exptl_absorpt_process_details REQAB(Rigaku,1998)
_exptl_crystal_colour Colorless
_exptl_crystal_density_diffrn 1.770
_exptl_crystal_density_method "'not measured'"
_exptl_crystal_description Prism
_exptl_crystal_F_000 3952
_exptl_crystal_size_max 0.18
_exptl_crystal_size_mid 0.16
_exptl_crystal_size_min 0.14
_refine_diff_density_max 2.238
_refine_diff_density_min -1.693
_refine_diff_density_rms 0.137
_refine_ls_extinction_method none
_refine_ls_goodness_of_fit_ref 1.040
_refine_ls_hydrogen_treatment mixed
_refine_ls_matrix_type full
_refine_ls_number_parameters 938
_refine_ls_number_reflns 17195
_refine_ls_number_restraints 6
_refine_ls_restrained_S_all 1.040
_refine_ls_R_factor_all 0.0410
_refine_ls_R_factor_gt 0.0330
_refine_ls_shift/su_max 0.003
_refine_ls_shift/su_mean 0.000
_refine_ls_structure_factor_coef Fsqd
_refine_ls_weighting_details 'w=1/[\s^2^(Fo^2^)+(0.0553P)^2^+1.7515P] where P=(Fo^2^+2Fc^2^)/3'
_refine_ls_weighting_scheme calc
_refine_ls_wR_factor_gt 0.0855
_refine_ls_wR_factor_ref 0.0884
_reflns_Friedel_coverage 0.000
_reflns_number_gt 14480
_reflns_number_total 17195
_reflns_threshold_expression 'I > 2\s(I)'
_cod_data_source_file c7qi00658f2.cif
_cod_data_source_block shelx_sq
_cod_original_cell_volume 7555.5(19)
_cod_database_code 4349794
_shelx_shelxl_version_number 2014/8
_shelx_space_group_comment
;
The symmetry employed for this shelxl refinement is uniquely defined
by the following loop, which should always be used as a source of
symmetry information in preference to the above space-group names.
They are only intended as comments.
;
_shelx_estimated_absorpt_t_max 0.620
_shelx_estimated_absorpt_t_min 0.549
_olex2_refinement_description
;
1. Fixed Uiso
 At 1.2 times of:
  All C(H) groups
 At 1.5 times of:
  All C(H,H,H) groups, All O(H) groups, All O(H,H) groups
2. Restrained distances
 O22-H22
 0.87 with sigma of 0.01
 O23-H23
 0.87 with sigma of 0.01
 C55-H22
 1.896905 with sigma of 0.02
 Tb1-H22
 3.091829 with sigma of 0.02
 C56-H23
 1.905357 with sigma of 0.02
 Tb3-H23
 3.107044 with sigma of 0.02
3.a Riding coordinates:
 O26(H26A,H26B), O27(H27A,H27B), O28(H28A,H28B)
3.b Rotating group:
 O20(H20A,H20B), O21(H21A,H21B)
3.c Aromatic/amide H refined with riding coordinates:
 C2(H2), C3(H3A), C5(H5), C7(H7), C13(H13), C14(H14), C16(H16), C18(H18),
 C24(H24), C25(H25), C27(H27), C29(H29), C35(H35), C36(H36), C38(H38), C40(H40),
  C47(H47), C52(H52)
3.d Idealised Me refined as rotating group:
 C8(H8A,H8B,H8C), C11(H11A,H11B,H11C), C19(H19A,H19B,H19C), C22(H22A,H22B,
 H22C), C30(H30A,H30B,H30C), C33(H33A,H33B,H33C), C41(H41A,H41B,H41C), C44(H44A,
 H44B,H44C), C45(H45A,H45B,H45C), C49(H49A,H49B,H49C), C50(H50A,H50B,H50C),
 C54(H54A,H54B,H54C), C55(H55A,H55B,H55C), C56(H56A,H56B,H56C), C59(H59A,H59B,
 H59C)
3.e Idealised tetrahedral OH refined as rotating group:
 O3(H3), O6(H6), O9(H9), O12(H12), O24(H24A)
;
_olex2_submission_special_instructions 'No special instructions were received'

loop_
_space_group_symop_operation_xyz
'x, y, z'
'-x, y+1/2, -z+1/2'
'-x, -y, -z'
'x, -y-1/2, z-1/2'

loop_
_atom_site_label
_atom_site_type_symbol
_atom_site_fract_x
_atom_site_fract_y
_atom_site_fract_z
_atom_site_U_iso_or_equiv
_atom_site_adp_type
_atom_site_occupancy
_atom_site_site_symmetry_order
_atom_site_calc_flag
_atom_site_refinement_flags_posn
Tb1 Tb 0.07248(2) 0.83519(2) 0.65500(2) 0.02508(5) Uani 1 1 d D
Tb2 Tb 0.30529(2) 0.85885(2) 0.63606(2) 0.02215(5) Uani 1 1 d .
Tb3 Tb 0.39223(2) 0.69445(2) 0.67119(2) 0.02176(5) Uani 1 1 d D
Tb4 Tb 0.14880(2) 0.66818(2) 0.65774(2) 0.02349(5) Uani 1 1 d .
O1 O -0.06217(16) 0.86572(13) 0.63517(13) 0.0310(6) Uani 1 1 d .
O2 O 0.20191(15) 0.88352(12) 0.69588(12) 0.0252(5) Uani 1 1 d .
O3 O 0.43229(17) 0.94410(15) 0.77162(16) 0.0428(8) Uani 1 1 d .
H3 H 0.4686 0.9239 0.7580 0.064 Uiso 1 1 calc GR
O4 O 0.40882(15) 0.79085(12) 0.62071(12) 0.0227(5) Uani 1 1 d .
O5 O 0.16693(15) 0.82633(12) 0.58570(12) 0.0238(5) Uani 1 1 d .
O6 O -0.07812(16) 0.84314(14) 0.51286(14) 0.0318(6) Uani 1 1 d .
H6 H -0.1022 0.8484 0.5431 0.048 Uiso 1 1 calc GR
O7 O 0.51736(16) 0.65880(13) 0.65931(13) 0.0292(6) Uani 1 1 d .
O8 O 0.28732(15) 0.65471(12) 0.72103(12) 0.0241(5) Uani 1 1 d .
O9 O 0.10177(19) 0.60119(16) 0.80170(16) 0.0437(8) Uani 1 1 d .
H9 H 0.0566 0.6192 0.7854 0.066 Uiso 1 1 calc GR
O10 O 0.03209(15) 0.73262(12) 0.62995(13) 0.0279(6) Uani 1 1 d .
O11 O 0.25547(15) 0.69153(12) 0.60172(12) 0.0239(5) Uani 1 1 d .
O12 O 0.45908(17) 0.65811(14) 0.53478(13) 0.0307(6) Uani 1 1 d .
H12 H 0.5003 0.6567 0.5659 0.046 Uiso 1 1 calc GR
O13 O 0.24566(16) 0.94831(12) 0.58383(13) 0.0287(6) Uani 1 1 d .
O14 O 0.41584(15) 0.91952(12) 0.62226(13) 0.0282(6) Uani 1 1 d .
O15 O 0.03118(16) 0.60748(13) 0.65324(13) 0.0315(6) Uani 1 1 d .
O16 O 0.18023(16) 0.57237(12) 0.62021(13) 0.0294(6) Uani 1 1 d .
O17 O 0.17884(15) 0.76047(12) 0.71041(12) 0.0257(6) Uani 1 1 d .
O18 O 0.31433(15) 0.77834(12) 0.70718(11) 0.0235(5) Uani 1 1 d .
O19 O 0.27491(17) 0.77777(15) 0.80005(12) 0.0354(7) Uani 1 1 d .
O20 O 0.0266(2) 0.79059(16) 0.75218(16) 0.0453(8) Uani 1 1 d .
H20A H -0.0119 0.8143 0.7637 0.068 Uiso 1 1 d GR
H20B H 0.0709 0.7876 0.7846 0.068 Uiso 1 1 d GR
O21 O 0.49689(17) 0.75313(14) 0.74930(13) 0.0357(7) Uani 1 1 d .
H21A H 0.5450 0.7318 0.7624 0.054 Uiso 1 1 d GR
H21B H 0.4762 0.7620 0.7837 0.054 Uiso 1 1 d GR
O22 O 0.08126(17) 0.93949(13) 0.60450(15) 0.0360(7) Uani 1 1 d D
H22 H 0.1291(11) 0.9514(12) 0.598(2) 0.054 Uiso 1 1 d DR
O23 O 0.35865(16) 0.58225(13) 0.64233(13) 0.0309(6) Uani 1 1 d D
H23 H 0.3062(8) 0.5702(10) 0.635(2) 0.046 Uiso 1 1 d DR
N1 N 0.06734(19) 0.91779(16) 0.73235(15) 0.0290(7) Uani 1 1 d .
N2 N 0.14573(19) 0.94203(16) 0.76582(16) 0.0327(8) Uani 1 1 d .
N3 N 0.35140(19) 0.92313(16) 0.74339(17) 0.0315(8) Uani 1 1 d .
N4 N 0.28087(19) 0.82919(15) 0.52139(16) 0.0266(7) Uani 1 1 d .
N5 N 0.19630(19) 0.82782(16) 0.48538(15) 0.0277(7) Uani 1 1 d .
N6 N 0.00812(19) 0.83510(15) 0.53639(16) 0.0264(7) Uani 1 1 d .
N7 N 0.44398(19) 0.62698(15) 0.76518(15) 0.0271(7) Uani 1 1 d .
N8 N 0.3855(2) 0.60733(16) 0.80105(14) 0.0281(7) Uani 1 1 d .
N9 N 0.1657(2) 0.62011(17) 0.77213(16) 0.0308(7) Uani 1 1 d .
N10 N 0.10415(19) 0.67694(15) 0.53982(16) 0.0268(7) Uani 1 1 d .
N11 N 0.1672(2) 0.66944(16) 0.50495(16) 0.0294(7) Uani 1 1 d .
N12 N 0.38655(19) 0.67148(14) 0.55560(15) 0.0247(6) Uani 1 1 d .
C1 C -0.1139(2) 0.88929(18) 0.66822(18) 0.0269(8) Uani 1 1 d .
C2 C -0.2014(2) 0.87754(19) 0.64980(19) 0.0291(8) Uani 1 1 d .
H2 H -0.2217 0.8528 0.6138 0.035 Uiso 1 1 calc R
C3 C -0.2579(2) 0.90066(19) 0.6822(2) 0.0325(9) Uani 1 1 d .
H3A H -0.3160 0.8906 0.6690 0.039 Uiso 1 1 calc R
C4 C -0.2317(2) 0.93896(19) 0.7345(2) 0.0314(9) Uani 1 1 d .
C5 C -0.1460(2) 0.95262(19) 0.75179(19) 0.0310(9) Uani 1 1 d .
H5 H -0.1273 0.9797 0.7861 0.037 Uiso 1 1 calc R
C6 C -0.0858(2) 0.92823(18) 0.72083(18) 0.0265(8) Uani 1 1 d .
C7 C 0.0026(2) 0.9442(2) 0.74610(19) 0.0323(9) Uani 1 1 d .
H7 H 0.0133 0.9770 0.7752 0.039 Uiso 1 1 calc R
C8 C -0.2949(3) 0.9646(2) 0.7697(2) 0.0435(11) Uani 1 1 d .
H8A H -0.3418 0.9832 0.7395 0.065 Uiso 1 1 calc GR
H8B H -0.2672 0.9952 0.8000 0.065 Uiso 1 1 calc GR
H8C H -0.3164 0.9319 0.7925 0.065 Uiso 1 1 calc GR
C9 C 0.2082(2) 0.92131(18) 0.74324(18) 0.0266(8) Uani 1 1 d .
C10 C 0.2953(2) 0.94245(19) 0.77233(19) 0.0288(8) Uani 1 1 d .
C11 C 0.3137(3) 0.9815(2) 0.8302(2) 0.0347(9) Uani 1 1 d .
H11A H 0.3548 0.9610 0.8636 0.052 Uiso 1 1 calc GR
H11B H 0.2615 0.9887 0.8448 0.052 Uiso 1 1 calc GR
H11C H 0.3371 1.0203 0.8201 0.052 Uiso 1 1 calc GR
C12 C 0.4588(2) 0.79999(16) 0.57963(18) 0.0231(7) Uani 1 1 d .
C13 C 0.5470(2) 0.79294(18) 0.59906(19) 0.0272(8) Uani 1 1 d .
H13 H 0.5708 0.7814 0.6415 0.033 Uiso 1 1 calc R
C14 C 0.5996(2) 0.80249(18) 0.5577(2) 0.0291(8) Uani 1 1 d .
H14 H 0.6588 0.7983 0.5728 0.035 Uiso 1 1 calc R
C15 C 0.5684(2) 0.81807(19) 0.4942(2) 0.0298(8) Uani 1 1 d .
C16 C 0.4811(2) 0.82382(19) 0.4735(2) 0.0300(9) Uani 1 1 d .
H16 H 0.4579 0.8335 0.4305 0.036 Uiso 1 1 calc R
C17 C 0.4268(2) 0.81549(18) 0.51535(18) 0.0262(8) Uani 1 1 d .
C18 C 0.3359(2) 0.81966(18) 0.48797(19) 0.0276(8) Uani 1 1 d .
H18 H 0.3170 0.8151 0.4435 0.033 Uiso 1 1 calc R
C19 C 0.6264(3) 0.8277(2) 0.4489(2) 0.0399(10) Uani 1 1 d .
H19A H 0.6485 0.8692 0.4533 0.060 Uiso 1 1 calc GR
H19B H 0.5948 0.8212 0.4054 0.060 Uiso 1 1 calc GR
H19C H 0.6735 0.7989 0.4587 0.060 Uiso 1 1 calc GR
C20 C 0.1446(2) 0.82713(17) 0.52382(18) 0.0247(8) Uani 1 1 d .
C21 C 0.0524(2) 0.83046(17) 0.49413(19) 0.0262(8) Uani 1 1 d .
C22 C 0.0194(3) 0.8316(2) 0.42415(19) 0.0359(10) Uani 1 1 d .
H22A H 0.0161 0.7901 0.4076 0.054 Uiso 1 1 calc GR
H22B H 0.0573 0.8556 0.4043 0.054 Uiso 1 1 calc GR
H22C H -0.0371 0.8498 0.4146 0.054 Uiso 1 1 calc GR
C23 C 0.5887(2) 0.64190(18) 0.69765(17) 0.0249(8) Uani 1 1 d .
C24 C 0.6660(2) 0.64995(19) 0.67936(19) 0.0296(8) Uani 1 1 d .
H24 H 0.6660 0.6679 0.6395 0.035 Uiso 1 1 calc R
C25 C 0.7424(2) 0.63247(19) 0.7178(2) 0.0322(9) Uani 1 1 d .
H25 H 0.7933 0.6397 0.7040 0.039 Uiso 1 1 calc R
C26 C 0.7460(2) 0.6045(2) 0.77610(19) 0.0322(9) Uani 1 1 d .
C27 C 0.6707(2) 0.59582(19) 0.79460(18) 0.0316(9) Uani 1 1 d .
H27 H 0.6719 0.5760 0.8338 0.038 Uiso 1 1 calc R
C28 C 0.5916(2) 0.61489(19) 0.75815(17) 0.0274(8) Uani 1 1 d .
C29 C 0.5188(2) 0.60412(19) 0.78510(17) 0.0293(8) Uani 1 1 d .
H29 H 0.5264 0.5779 0.8207 0.035 Uiso 1 1 calc R
C30 C 0.8291(3) 0.5837(2) 0.8168(2) 0.0438(11) Uani 1 1 d .
H30A H 0.8328 0.5394 0.8149 0.066 Uiso 1 1 calc GR
H30B H 0.8326 0.5963 0.8607 0.066 Uiso 1 1 calc GR
H30C H 0.8759 0.6018 0.8012 0.066 Uiso 1 1 calc GR
C31 C 0.3090(2) 0.62354(18) 0.77368(17) 0.0261(8) Uani 1 1 d .
C32 C 0.2392(2) 0.60479(18) 0.80411(18) 0.0278(8) Uani 1 1 d .
C33 C 0.2548(3) 0.5703(2) 0.86532(19) 0.0336(9) Uani 1 1 d .
H33A H 0.2290 0.5918 0.8959 0.050 Uiso 1 1 calc GR
H33B H 0.3158 0.5667 0.8822 0.050 Uiso 1 1 calc GR
H33C H 0.2300 0.5297 0.8579 0.050 Uiso 1 1 calc GR
C34 C -0.0419(2) 0.71718(17) 0.59062(19) 0.0285(8) Uani 1 1 d .
C35 C -0.1183(2) 0.72697(19) 0.6095(2) 0.0328(9) Uani 1 1 d .
H35 H -0.1177 0.7447 0.6496 0.039 Uiso 1 1 calc R
C36 C -0.1946(2) 0.71087(19) 0.5701(2) 0.0350(10) Uani 1 1 d .
H36 H -0.2451 0.7172 0.5846 0.042 Uiso 1 1 calc R
C37 C -0.2002(2) 0.6861(2) 0.5110(2) 0.0388(11) Uani 1 1 d .
C38 C -0.1246(2) 0.67738(19) 0.4910(2) 0.0340(10) Uani 1 1 d .
H38 H -0.1263 0.6614 0.4500 0.041 Uiso 1 1 calc R
C39 C -0.0455(2) 0.69189(18) 0.5309(2) 0.0284(8) Uani 1 1 d .
C40 C 0.0288(2) 0.68102(18) 0.5049(2) 0.0303(9) Uani 1 1 d .
H40 H 0.0216 0.6768 0.4603 0.036 Uiso 1 1 calc R
C41 C -0.2845(3) 0.6675(3) 0.4685(3) 0.0543(14) Uani 1 1 d .
H41A H -0.2940 0.6241 0.4740 0.081 Uiso 1 1 calc GR
H41B H -0.2833 0.6755 0.4241 0.081 Uiso 1 1 calc GR
H41C H -0.3303 0.6908 0.4801 0.081 Uiso 1 1 calc GR
C42 C 0.2421(2) 0.67710(17) 0.54157(17) 0.0254(8) Uani 1 1 d .
C43 C 0.3166(2) 0.66666(18) 0.51409(18) 0.0281(8) Uani 1 1 d .
C44 C 0.3091(3) 0.6481(3) 0.4467(2) 0.0476(13) Uani 1 1 d .
H44A H 0.3172 0.6836 0.4215 0.071 Uiso 1 1 calc GR
H44B H 0.2528 0.6310 0.4302 0.071 Uiso 1 1 calc GR
H44C H 0.3521 0.6176 0.4443 0.071 Uiso 1 1 calc GR
C45 C 0.2074(3) 1.0238(2) 0.5044(2) 0.0410(11) Uani 1 1 d .
H45A H 0.1665 0.9971 0.4776 0.061 Uiso 1 1 calc GR
H45B H 0.2352 1.0492 0.4778 0.061 Uiso 1 1 calc GR
H45C H 0.1782 1.0498 0.5296 0.061 Uiso 1 1 calc GR
C46 C 0.2730(2) 0.98606(18) 0.54820(18) 0.0266(8) Uani 1 1 d .
C47 C 0.3579(2) 0.99421(19) 0.54720(19) 0.0300(8) Uani 1 1 d .
H47 H 0.3711 1.0231 0.5183 0.036 Uiso 1 1 calc R
C48 C 0.4256(2) 0.96293(17) 0.58576(18) 0.0258(8) Uani 1 1 d .
C49 C 0.5156(2) 0.97963(19) 0.5854(2) 0.0314(9) Uani 1 1 d .
H49A H 0.5456 0.9900 0.6284 0.047 Uiso 1 1 calc GR
H49B H 0.5161 1.0145 0.5574 0.047 Uiso 1 1 calc GR
H49C H 0.5436 0.9452 0.5700 0.047 Uiso 1 1 calc GR
C50 C -0.0931(3) 0.5511(2) 0.6152(2) 0.0423(11) Uani 1 1 d .
H50A H -0.1023 0.5463 0.6582 0.063 Uiso 1 1 calc GR
H50B H -0.1103 0.5139 0.5910 0.063 Uiso 1 1 calc GR
H50C H -0.1267 0.5852 0.5945 0.063 Uiso 1 1 calc GR
C51 C -0.0008(3) 0.56299(19) 0.61823(19) 0.0335(9) Uani 1 1 d .
C52 C 0.0451(3) 0.5266(2) 0.5855(2) 0.0389(10) Uani 1 1 d .
H52 H 0.0154 0.4958 0.5590 0.047 Uiso 1 1 calc R
C53 C 0.1322(3) 0.5320(2) 0.5885(2) 0.0360(9) Uani 1 1 d .
C54 C 0.1756(3) 0.4870(2) 0.5543(3) 0.0565(14) Uani 1 1 d .
H54A H 0.2063 0.5086 0.5267 0.085 Uiso 1 1 calc GR
H54B H 0.1334 0.4602 0.5286 0.085 Uiso 1 1 calc GR
H54C H 0.2154 0.4628 0.5852 0.085 Uiso 1 1 calc GR
C55 C 0.0206(3) 0.9855(2) 0.5882(2) 0.0410(11) Uani 1 1 d D
H55A H -0.0297 0.9692 0.5595 0.061 Uiso 1 1 calc GR
H55B H 0.0441 1.0186 0.5672 0.061 Uiso 1 1 calc GR
H55C H 0.0051 1.0009 0.6266 0.061 Uiso 1 1 calc GR
C56 C 0.4093(3) 0.5353(2) 0.6253(3) 0.0570(14) Uani 1 1 d D
H56A H 0.4000 0.5331 0.5790 0.085 Uiso 1 1 calc GR
H56B H 0.3937 0.4965 0.6417 0.085 Uiso 1 1 calc GR
H56C H 0.4690 0.5438 0.6433 0.085 Uiso 1 1 calc GR
C61 C 0.2570(2) 0.77242(18) 0.74102(17) 0.0257(8) Uani 1 1 d .
O24 O 0.4429(2) 0.7712(2) 0.85033(18) 0.0626(11) Uani 1 1 d .
H24A H 0.3951 0.7826 0.8303 0.094 Uiso 1 1 calc GR
C59 C 0.4873(4) 0.8210(3) 0.8814(3) 0.0688(18) Uani 1 1 d .
H59A H 0.4590 0.8586 0.8645 0.103 Uiso 1 1 calc GR
H59B H 0.5451 0.8208 0.8745 0.103 Uiso 1 1 calc GR
H59C H 0.4891 0.8183 0.9268 0.103 Uiso 1 1 calc GR
O26 O 0.5329(2) 0.87328(17) 0.72485(17) 0.0512(9) Uani 1 1 d .
H26A H 0.5275 0.8342 0.7276 0.077 Uiso 1 1 d R
H26B H 0.5062 0.8856 0.6877 0.077 Uiso 1 1 d R
O27 O 0.1516(2) 0.7522(3) 0.86001(18) 0.0754(13) Uani 1 1 d .
H27A H 0.1319 0.7877 0.8666 0.113 Uiso 1 1 d R
H27B H 0.2007 0.7563 0.8505 0.113 Uiso 1 1 d R
O28 O 0.9706(2) 0.6677(2) 0.7471(2) 0.0628(10) Uani 1 1 d .
H28A H 0.9836 0.7061 0.7497 0.094 Uiso 1 1 d R
H28B H 0.9777 0.6535 0.7111 0.094 Uiso 1 1 d R

loop_
_atom_site_aniso_label
_atom_site_aniso_U_11
_atom_site_aniso_U_22
_atom_site_aniso_U_33
_atom_site_aniso_U_23
_atom_site_aniso_U_13
_atom_site_aniso_U_12
Tb1 0.01660(9) 0.02965(10) 0.02854(10) -0.00876(7) 0.00389(7) -0.00296(7)
Tb2 0.01573(8) 0.02505(9) 0.02463(9) 0.00060(7) 0.00211(6) -0.00084(6)
Tb3 0.01748(9) 0.02793(10) 0.01822(9) 0.00376(7) 0.00030(6) -0.00060(6)
Tb4 0.01792(9) 0.02663(10) 0.02454(9) -0.00074(7) 0.00163(7) -0.00205(6)
O1 0.0201(12) 0.0393(16) 0.0342(15) -0.0131(12) 0.0073(11) -0.0039(11)
O2 0.0200(12) 0.0258(13) 0.0288(13) -0.0066(11) 0.0033(10) -0.0022(10)
O3 0.0177(13) 0.0437(18) 0.063(2) -0.0109(16) 0.0010(13) -0.0047(12)
O4 0.0170(11) 0.0277(13) 0.0237(13) 0.0047(10) 0.0048(10) -0.0004(10)
O5 0.0183(12) 0.0303(14) 0.0219(13) -0.0023(10) 0.0023(10) -0.0010(10)
O6 0.0156(12) 0.0405(17) 0.0380(16) -0.0041(13) 0.0030(11) 0.0023(11)
O7 0.0213(13) 0.0401(16) 0.0245(14) 0.0094(12) 0.0015(11) 0.0029(11)
O8 0.0216(12) 0.0287(14) 0.0205(12) 0.0057(10) 0.0011(10) -0.0013(10)
O9 0.0317(15) 0.053(2) 0.053(2) 0.0120(16) 0.0224(15) 0.0002(14)
O10 0.0166(12) 0.0309(15) 0.0336(14) -0.0033(12) -0.0001(10) -0.0024(10)
O11 0.0216(12) 0.0285(13) 0.0197(12) 0.0024(10) 0.0005(10) -0.0005(10)
O12 0.0223(13) 0.0466(18) 0.0233(14) 0.0015(12) 0.0052(11) 0.0054(12)
O13 0.0206(12) 0.0295(14) 0.0351(15) 0.0025(12) 0.0038(11) 0.0030(11)
O14 0.0189(12) 0.0303(14) 0.0336(15) 0.0066(12) 0.0019(10) -0.0002(10)
O15 0.0248(13) 0.0338(15) 0.0336(15) 0.0032(12) 0.0014(11) -0.0040(11)
O16 0.0287(14) 0.0288(14) 0.0287(14) -0.0008(11) 0.0021(11) -0.0017(11)
O17 0.0196(12) 0.0324(15) 0.0234(13) -0.0009(11) 0.0009(10) -0.0043(10)
O18 0.0213(12) 0.0280(14) 0.0207(12) 0.0007(10) 0.0035(10) -0.0019(10)
O19 0.0288(14) 0.057(2) 0.0193(13) -0.0057(13) 0.0036(11) -0.0100(13)
O20 0.0410(18) 0.049(2) 0.0473(19) -0.0079(16) 0.0120(15) 0.0009(15)
O21 0.0292(14) 0.0474(18) 0.0269(14) 0.0030(13) -0.0015(11) -0.0046(13)
O22 0.0226(13) 0.0314(16) 0.0554(19) -0.0014(14) 0.0117(13) 0.0006(11)
O23 0.0257(13) 0.0307(15) 0.0358(15) 0.0019(12) 0.0056(12) -0.0019(11)
N1 0.0192(14) 0.0377(19) 0.0293(17) -0.0083(14) 0.0032(12) -0.0044(13)
N2 0.0214(15) 0.040(2) 0.0337(18) -0.0163(15) -0.0001(13) -0.0047(14)
N3 0.0184(15) 0.0330(18) 0.0394(19) -0.0055(15) -0.0017(13) -0.0068(13)
N4 0.0194(15) 0.0329(18) 0.0280(17) 0.0065(14) 0.0059(13) 0.0032(13)
N5 0.0173(15) 0.0380(19) 0.0259(17) 0.0055(14) 0.0005(13) 0.0055(13)
N6 0.0147(14) 0.0304(17) 0.0315(17) -0.0042(14) -0.0002(13) 0.0025(12)
N7 0.0226(15) 0.0343(18) 0.0229(16) 0.0049(13) 0.0017(12) -0.0018(13)
N8 0.0280(16) 0.0345(18) 0.0215(15) 0.0050(13) 0.0046(13) -0.0023(13)
N9 0.0243(16) 0.039(2) 0.0323(18) 0.0042(15) 0.0132(14) -0.0031(14)
N10 0.0196(15) 0.0277(17) 0.0305(17) -0.0015(13) -0.0002(13) 0.0014(12)
N11 0.0241(16) 0.0360(19) 0.0248(17) -0.0008(14) -0.0017(13) 0.0030(13)
N12 0.0227(15) 0.0267(16) 0.0242(16) 0.0044(13) 0.0043(12) 0.0021(12)
C1 0.0211(17) 0.029(2) 0.030(2) -0.0052(16) 0.0048(15) 0.0005(14)
C2 0.0235(18) 0.030(2) 0.033(2) -0.0058(16) 0.0044(15) -0.0008(15)
C3 0.0208(18) 0.037(2) 0.040(2) -0.0064(18) 0.0065(16) -0.0025(16)
C4 0.0269(19) 0.033(2) 0.035(2) -0.0056(17) 0.0072(16) 0.0031(16)
C5 0.0286(19) 0.033(2) 0.030(2) -0.0077(17) 0.0032(16) 0.0015(16)
C6 0.0207(17) 0.030(2) 0.0285(19) -0.0043(16) 0.0041(14) -0.0003(14)
C7 0.0257(19) 0.038(2) 0.033(2) -0.0128(18) 0.0041(16) -0.0018(16)
C8 0.027(2) 0.056(3) 0.049(3) -0.020(2) 0.0116(19) -0.001(2)
C9 0.0209(17) 0.030(2) 0.0285(19) -0.0052(16) 0.0035(14) -0.0016(14)
C10 0.0217(18) 0.033(2) 0.030(2) -0.0011(16) 0.0004(15) -0.0044(15)
C11 0.029(2) 0.038(2) 0.033(2) -0.0075(18) -0.0012(16) -0.0073(17)
C12 0.0198(17) 0.0211(18) 0.0284(19) 0.0011(14) 0.0050(14) -0.0009(13)
C13 0.0230(18) 0.027(2) 0.030(2) 0.0015(15) 0.0022(15) -0.0008(14)
C14 0.0191(17) 0.028(2) 0.040(2) 0.0006(17) 0.0060(16) 0.0001(14)
C15 0.028(2) 0.030(2) 0.035(2) 0.0037(16) 0.0140(17) 0.0003(15)
C16 0.0262(19) 0.034(2) 0.030(2) 0.0064(16) 0.0068(16) 0.0050(16)
C17 0.0224(18) 0.029(2) 0.0270(19) 0.0040(15) 0.0053(15) 0.0027(14)
C18 0.0240(19) 0.033(2) 0.0257(19) 0.0071(16) 0.0042(15) 0.0079(15)
C19 0.029(2) 0.049(3) 0.047(3) 0.007(2) 0.021(2) 0.0028(19)
C20 0.0243(18) 0.0235(18) 0.0246(19) 0.0005(14) 0.0016(15) 0.0016(14)
C21 0.0224(18) 0.0248(19) 0.029(2) 0.0003(15) 0.0001(15) 0.0044(14)
C22 0.026(2) 0.053(3) 0.025(2) 0.0009(18) -0.0009(16) 0.0085(18)
C23 0.0213(17) 0.0290(19) 0.0227(18) 0.0020(15) 0.0010(14) 0.0020(14)
C24 0.0247(19) 0.035(2) 0.028(2) 0.0051(16) 0.0057(15) -0.0006(16)
C25 0.0210(18) 0.038(2) 0.037(2) 0.0023(18) 0.0054(16) -0.0007(16)
C26 0.0231(18) 0.037(2) 0.033(2) -0.0001(17) -0.0012(16) 0.0024(16)
C27 0.0294(19) 0.037(2) 0.0240(19) 0.0034(16) -0.0031(15) 0.0039(17)
C28 0.0232(18) 0.035(2) 0.0223(18) 0.0039(16) 0.0004(14) 0.0009(15)
C29 0.0256(18) 0.040(2) 0.0199(18) 0.0080(16) -0.0011(14) 0.0014(16)
C30 0.024(2) 0.058(3) 0.042(3) 0.007(2) -0.0071(18) 0.0057(19)
C31 0.0251(18) 0.032(2) 0.0216(18) 0.0006(15) 0.0054(14) -0.0018(15)
C32 0.0300(19) 0.029(2) 0.0247(19) -0.0007(15) 0.0070(15) -0.0035(15)
C33 0.035(2) 0.041(2) 0.027(2) 0.0028(17) 0.0093(17) -0.0030(18)
C34 0.0199(17) 0.0245(19) 0.038(2) 0.0007(16) -0.0015(15) -0.0021(14)
C35 0.0232(18) 0.032(2) 0.042(2) -0.0031(18) 0.0035(17) -0.0004(15)
C36 0.0166(17) 0.033(2) 0.054(3) 0.0035(19) 0.0040(17) -0.0007(15)
C37 0.0204(19) 0.031(2) 0.059(3) -0.001(2) -0.0053(19) 0.0001(16)
C38 0.0236(19) 0.031(2) 0.040(2) -0.0006(18) -0.0088(17) 0.0013(16)
C39 0.0180(17) 0.0253(19) 0.038(2) -0.0021(16) -0.0021(15) -0.0022(14)
C40 0.0256(19) 0.029(2) 0.033(2) -0.0025(16) -0.0008(16) -0.0008(15)
C41 0.021(2) 0.054(3) 0.078(4) -0.007(3) -0.009(2) 0.000(2)
C42 0.0271(19) 0.0260(19) 0.0206(18) 0.0026(14) 0.0002(15) 0.0007(14)
C43 0.0271(19) 0.032(2) 0.0237(19) 0.0022(16) 0.0022(15) 0.0007(15)
C44 0.033(2) 0.086(4) 0.022(2) -0.012(2) 0.0013(17) 0.006(2)
C45 0.029(2) 0.052(3) 0.040(2) 0.015(2) 0.0042(18) 0.0097(19)
C46 0.0257(18) 0.029(2) 0.0241(18) 0.0018(15) 0.0027(15) 0.0056(15)
C47 0.0284(19) 0.032(2) 0.029(2) 0.0062(16) 0.0069(16) 0.0012(16)
C48 0.0240(17) 0.028(2) 0.0253(18) -0.0024(15) 0.0044(14) -0.0006(14)
C49 0.0240(18) 0.035(2) 0.035(2) 0.0052(17) 0.0061(16) -0.0022(16)
C50 0.029(2) 0.044(3) 0.048(3) 0.009(2) -0.0046(18) -0.0072(19)
C51 0.030(2) 0.035(2) 0.031(2) 0.0106(17) -0.0047(16) -0.0069(17)
C52 0.038(2) 0.033(2) 0.039(2) -0.0045(19) -0.0071(18) -0.0073(18)
C53 0.039(2) 0.032(2) 0.033(2) -0.0001(18) -0.0013(18) -0.0017(18)
C54 0.054(3) 0.048(3) 0.062(3) -0.026(3) 0.001(3) 0.001(2)
C55 0.0240(19) 0.050(3) 0.045(3) 0.010(2) -0.0006(18) 0.0043(18)
C56 0.049(3) 0.042(3) 0.087(4) -0.006(3) 0.032(3) -0.003(2)
C61 0.0254(18) 0.028(2) 0.0230(18) -0.0005(15) 0.0046(15) -0.0029(15)
O24 0.041(2) 0.093(3) 0.049(2) -0.004(2) -0.0012(16) -0.004(2)
C59 0.048(3) 0.116(6) 0.040(3) -0.018(3) 0.001(2) 0.007(3)
O26 0.0404(18) 0.054(2) 0.054(2) 0.0012(17) -0.0025(15) -0.0016(15)
O27 0.042(2) 0.137(4) 0.049(2) 0.001(2) 0.0152(17) -0.021(2)
O28 0.047(2) 0.074(3) 0.066(3) 0.004(2) 0.0099(19) -0.0042(19)

loop_
_atom_type_symbol
_atom_type_description
_atom_type_scat_dispersion_real
_atom_type_scat_dispersion_imag
_atom_type_scat_source
C C 0.0033 0.0016 'International Tables Vol C Tables 4.2.6.8 and 6.1.1.4'
H H 0.0000 0.0000 'International Tables Vol C Tables 4.2.6.8 and 6.1.1.4'
N N 0.0061 0.0033 'International Tables Vol C Tables 4.2.6.8 and 6.1.1.4'
O O 0.0106 0.0060 'International Tables Vol C Tables 4.2.6.8 and 6.1.1.4'
Tb Tb -0.1723 4.1537 'International Tables Vol C Tables 4.2.6.8 and 6.1.1.4'

loop_
_geom_angle_atom_site_label_1
_geom_angle_atom_site_label_2
_geom_angle_atom_site_label_3
_geom_angle
Tb4 Tb1 Tb2 79.446(7)
O1 Tb1 Tb2 149.60(8)
O1 Tb1 Tb4 125.70(7)
O1 Tb1 O2 133.72(10)
O1 Tb1 O5 129.89(9)
O1 Tb1 O10 91.93(9)
O1 Tb1 O17 146.63(10)
O1 Tb1 O20 80.10(11)
O1 Tb1 O22 77.91(10)
O1 Tb1 N1 74.58(10)
O1 Tb1 N6 68.82(10)
O2 Tb1 Tb2 34.60(6)
O2 Tb1 Tb4 99.73(6)
O2 Tb1 O5 68.20(9)
O2 Tb1 O10 134.02(9)
O2 Tb1 O17 69.59(9)
O2 Tb1 O20 105.02(10)
O2 Tb1 O22 68.00(9)
O2 Tb1 N1 64.68(9)
O2 Tb1 N6 121.04(10)
O5 Tb1 Tb2 34.53(6)
O5 Tb1 Tb4 71.58(6)
O5 Tb1 O10 87.78(9)
O5 Tb1 O17 77.02(9)
O5 Tb1 O20 145.66(10)
O5 Tb1 O22 72.62(9)
O5 Tb1 N1 127.32(10)
O5 Tb1 N6 62.83(9)
O10 Tb1 Tb2 109.00(6)
O10 Tb1 Tb4 34.33(6)
O10 Tb1 O17 67.02(8)
O10 Tb1 O20 73.09(10)
O10 Tb1 O22 142.40(10)
O10 Tb1 N1 143.13(10)
O10 Tb1 N6 74.85(10)
O17 Tb1 Tb2 63.74(6)
O17 Tb1 Tb4 35.05(6)
O17 Tb1 O20 69.35(10)
O17 Tb1 O22 134.47(8)
O17 Tb1 N6 124.84(9)
O20 Tb1 Tb2 126.33(7)
O20 Tb1 Tb4 76.86(8)
O22 Tb1 Tb2 72.05(6)
O22 Tb1 Tb4 144.16(7)
O22 Tb1 O20 138.07(10)
N1 Tb1 Tb2 98.45(7)
N1 Tb1 Tb4 137.89(8)
N1 Tb1 O17 106.34(10)
N1 Tb1 O20 70.87(11)
N1 Tb1 O22 69.07(11)
N1 Tb1 N6 127.67(11)
N6 Tb1 Tb2 95.01(7)
N6 Tb1 Tb4 94.23(7)
N6 Tb1 O20 133.94(10)
N6 Tb1 O22 67.70(10)
Tb3 Tb2 Tb1 99.857(8)
O2 Tb2 Tb1 33.87(6)
O2 Tb2 Tb3 111.81(6)
O2 Tb2 N3 60.53(9)
O2 Tb2 N4 127.95(9)
O4 Tb2 Tb1 132.06(6)
O4 Tb2 Tb3 35.76(6)
O4 Tb2 O2 146.65(9)
O4 Tb2 O5 112.18(9)
O4 Tb2 O13 134.39(9)
O4 Tb2 O18 70.13(9)
O4 Tb2 N3 112.95(9)
O4 Tb2 N4 69.81(9)
O5 Tb2 Tb1 34.40(6)
O5 Tb2 Tb3 94.22(6)
O5 Tb2 O2 67.34(9)
O5 Tb2 N3 127.74(9)
O5 Tb2 N4 62.59(9)
O13 Tb2 Tb1 81.87(6)
O13 Tb2 Tb3 163.22(7)
O13 Tb2 O2 78.92(9)
O13 Tb2 O5 77.70(9)
O13 Tb2 N3 88.90(10)
O13 Tb2 N4 77.64(10)
O14 Tb2 Tb1 152.08(7)
O14 Tb2 Tb3 107.81(7)
O14 Tb2 O2 126.41(9)
O14 Tb2 O4 75.55(9)
O14 Tb2 O5 142.79(9)
O14 Tb2 O13 72.77(9)
O14 Tb2 O18 125.98(9)
O14 Tb2 N3 74.21(10)
O14 Tb2 N4 89.03(10)
O18 Tb2 Tb1 75.72(6)
O18 Tb2 Tb3 36.56(6)
O18 Tb2 O2 76.53(9)
O18 Tb2 O5 89.43(9)
O18 Tb2 O13 155.17(9)
O18 Tb2 N3 82.28(10)
O18 Tb2 N4 115.27(10)
N3 Tb2 Tb1 94.19(7)
N3 Tb2 Tb3 107.53(8)
N4 Tb2 Tb1 96.91(7)
N4 Tb2 Tb3 85.59(7)
N4 Tb2 N3 161.11(11)
Tb2 Tb3 Tb4 78.963(7)
O4 Tb3 Tb2 34.03(6)
O4 Tb3 Tb4 107.62(5)
O4 Tb3 O18 66.38(8)
O4 Tb3 O21 73.97(9)
O4 Tb3 O23 140.15(9)
O4 Tb3 N7 146.24(9)
O4 Tb3 N12 73.46(9)
O7 Tb3 Tb2 126.92(7)
O7 Tb3 Tb4 149.05(7)
O7 Tb3 O4 93.65(9)
O7 Tb3 O8 132.77(9)
O7 Tb3 O11 131.02(9)
O7 Tb3 O18 147.11(9)
O7 Tb3 O21 76.07(10)
O7 Tb3 O23 77.56(9)
O7 Tb3 N7 74.57(10)
O7 Tb3 N12 69.88(10)
O8 Tb3 Tb2 99.64(6)
O8 Tb3 Tb4 34.14(6)
O8 Tb3 O4 133.46(8)
O8 Tb3 O11 67.50(9)
O8 Tb3 O18 70.46(9)
O8 Tb3 O21 109.57(9)
O8 Tb3 O23 67.74(9)
O8 Tb3 N7 63.85(9)
O8 Tb3 N12 119.96(9)
O11 Tb3 Tb2 69.93(6)
O11 Tb3 Tb4 34.18(6)
O11 Tb3 O4 85.38(8)
O11 Tb3 O18 75.50(8)
O11 Tb3 O21 147.58(10)
O11 Tb3 O23 72.81(9)
O11 Tb3 N7 126.36(9)
O11 Tb3 N12 62.95(9)
O18 Tb3 Tb2 34.39(6)
O18 Tb3 Tb4 63.80(6)
O18 Tb3 O21 73.42(9)
O18 Tb3 O23 134.56(8)
O18 Tb3 N7 107.06(10)
O18 Tb3 N12 123.50(9)
O21 Tb3 Tb2 79.21(7)
O21 Tb3 Tb4 130.76(7)
O21 Tb3 O23 137.86(9)
O21 Tb3 N7 72.51(10)
O21 Tb3 N12 130.44(10)
O23 Tb3 Tb2 142.65(6)
O23 Tb3 Tb4 71.68(6)
N7 Tb3 Tb2 138.63(8)
N7 Tb3 Tb4 97.21(7)
N7 Tb3 O23 69.12(10)
N7 Tb3 N12 127.92(11)
N12 Tb3 Tb2 93.41(7)
N12 Tb3 Tb4 94.43(7)
N12 Tb3 O23 66.99(10)
Tb1 Tb4 Tb3 99.941(7)
O8 Tb4 Tb1 112.64(6)
O8 Tb4 Tb3 33.98(6)
O8 Tb4 N9 61.36(9)
O8 Tb4 N10 128.54(10)
O10 Tb4 Tb1 35.10(6)
O10 Tb4 Tb3 132.21(7)
O10 Tb4 O8 146.42(9)
O10 Tb4 O11 112.07(9)
O10 Tb4 O16 132.80(9)
O10 Tb4 N9 113.35(10)
O10 Tb4 N10 69.68(10)
O11 Tb4 Tb1 92.96(6)
O11 Tb4 Tb3 34.49(6)
O11 Tb4 O8 67.65(9)
O11 Tb4 N9 128.65(9)
O11 Tb4 N10 62.89(9)
O15 Tb4 Tb1 106.93(7)
O15 Tb4 Tb3 153.10(7)
O15 Tb4 O8 128.13(9)
O15 Tb4 O10 74.18(10)
O15 Tb4 O11 142.09(9)
O15 Tb4 O16 72.86(10)
O15 Tb4 O17 127.44(10)
O15 Tb4 N9 74.01(10)
O15 Tb4 N10 87.07(10)
O16 Tb4 Tb1 159.51(7)
O16 Tb4 Tb3 82.47(6)
O16 Tb4 O8 80.71(9)
O16 Tb4 O11 77.44(9)
O16 Tb4 N9 88.68(10)
O16 Tb4 N10 75.79(10)
O17 Tb4 Tb1 37.93(6)
O17 Tb4 Tb3 74.69(6)
O17 Tb4 O8 75.96(9)
O17 Tb4 O10 70.51(9)
O17 Tb4 O11 87.83(9)
O17 Tb4 O16 155.83(9)
O17 Tb4 N9 85.69(10)
O17 Tb4 N10 114.46(10)
N9 Tb4 Tb1 111.19(8)
N9 Tb4 Tb3 95.27(7)
N10 Tb4 Tb1 83.73(7)
N10 Tb4 Tb3 97.29(7)
N10 Tb4 N9 158.50(11)
C1 O1 Tb1 136.3(2)
Tb1 O2 Tb2 111.53(10)
C9 O2 Tb1 119.7(2)
C9 O2 Tb2 128.7(2)
N3 O3 H3 109.5
Tb2 O4 Tb3 110.21(10)
C12 O4 Tb2 123.8(2)
C12 O4 Tb3 124.8(2)
Tb1 O5 Tb2 111.07(10)
C20 O5 Tb1 124.9(2)
C20 O5 Tb2 119.2(2)
N6 O6 H6 109.5
C23 O7 Tb3 135.8(2)
Tb3 O8 Tb4 111.88(10)
C31 O8 Tb3 120.4(2)
C31 O8 Tb4 127.3(2)
N9 O9 H9 109.5
Tb4 O10 Tb1 110.57(9)
C34 O10 Tb1 122.9(2)
C34 O10 Tb4 124.4(2)
Tb4 O11 Tb3 111.32(10)
C42 O11 Tb3 124.1(2)
C42 O11 Tb4 118.2(2)
N12 O12 H12 109.5
C46 O13 Tb2 132.1(2)
C48 O14 Tb2 136.2(2)
C51 O15 Tb4 133.9(3)
C53 O16 Tb4 131.0(3)
Tb4 O17 Tb1 107.02(9)
C61 O17 Tb1 126.6(2)
C61 O17 Tb4 119.6(2)
Tb2 O18 Tb3 109.05(10)
C61 O18 Tb2 119.6(2)
C61 O18 Tb3 125.3(2)
Tb1 O20 H20A 110.5
Tb1 O20 H20B 110.2
H20A O20 H20B 108.5
Tb3 O21 H21A 111.0
Tb3 O21 H21B 110.7
H21A O21 H21B 107.8
Tb1 O22 H22 118.9(13)
C55 O22 Tb1 130.9(2)
C55 O22 H22 110.1(13)
Tb3 O23 H23 119.0(13)
C56 O23 Tb3 131.2(3)
C56 O23 H23 108.8(13)
N2 N1 Tb1 117.4(2)
C7 N1 Tb1 129.3(2)
C7 N1 N2 113.2(3)
C9 N2 N1 111.1(3)
O3 N3 Tb2 127.6(2)
C10 N3 Tb2 120.2(2)
C10 N3 O3 111.9(3)
N5 N4 Tb2 118.2(2)
C18 N4 Tb2 128.3(3)
C18 N4 N5 113.2(3)
C20 N5 N4 109.2(3)
O6 N6 Tb1 121.8(2)
C21 N6 Tb1 123.2(2)
C21 N6 O6 115.0(3)
N8 N7 Tb3 118.6(2)
C29 N7 Tb3 128.5(3)
C29 N7 N8 112.8(3)
C31 N8 N7 110.6(3)
O9 N9 Tb4 127.7(2)
C32 N9 Tb4 120.1(2)
C32 N9 O9 111.6(3)
N11 N10 Tb4 117.1(2)
C40 N10 Tb4 128.9(3)
C40 N10 N11 113.5(3)
C42 N11 N10 110.3(3)
O12 N12 Tb3 121.0(2)
C43 N12 Tb3 122.8(3)
C43 N12 O12 116.0(3)
O1 C1 C2 119.5(3)
O1 C1 C6 122.7(3)
C2 C1 C6 117.7(3)
C1 C2 H2 119.0
C3 C2 C1 122.1(4)
C3 C2 H2 119.0
C2 C3 H3A 119.3
C2 C3 C4 121.3(4)
C4 C3 H3A 119.3
C3 C4 C8 120.8(4)
C5 C4 C3 117.1(4)
C5 C4 C8 122.0(4)
C4 C5 H5 118.4
C4 C5 C6 123.1(4)
C6 C5 H5 118.4
C1 C6 C7 124.3(3)
C5 C6 C1 118.6(3)
C5 C6 C7 117.1(3)
N1 C7 C6 125.8(4)
N1 C7 H7 117.1
C6 C7 H7 117.1
C4 C8 H8A 109.5
C4 C8 H8B 109.5
C4 C8 H8C 109.5
H8A C8 H8B 109.5
H8A C8 H8C 109.5
H8B C8 H8C 109.5
O2 C9 C10 115.8(3)
N2 C9 O2 125.8(3)
N2 C9 C10 118.4(3)
N3 C10 C9 113.4(3)
N3 C10 C11 124.4(3)
C9 C10 C11 122.1(3)
C10 C11 H11A 109.5
C10 C11 H11B 109.5
C10 C11 H11C 109.5
H11A C11 H11B 109.5
H11A C11 H11C 109.5
H11B C11 H11C 109.5
O4 C12 C13 120.4(3)
O4 C12 C17 122.8(3)
C13 C12 C17 116.8(3)
C12 C13 H13 119.3
C14 C13 C12 121.4(4)
C14 C13 H13 119.3
C13 C14 H14 118.9
C13 C14 C15 122.2(4)
C15 C14 H14 118.9
C14 C15 C19 121.9(4)
C16 C15 C14 117.4(4)
C16 C15 C19 120.7(4)
C15 C16 H16 119.4
C15 C16 C17 121.1(4)
C17 C16 H16 119.4
C12 C17 C18 122.2(3)
C16 C17 C12 121.2(3)
C16 C17 C18 116.6(3)
N4 C18 C17 123.0(4)
N4 C18 H18 118.5
C17 C18 H18 118.5
C15 C19 H19A 109.5
C15 C19 H19B 109.5
C15 C19 H19C 109.5
H19A C19 H19B 109.5
H19A C19 H19C 109.5
H19B C19 H19C 109.5
O5 C20 C21 117.9(3)
N5 C20 O5 125.4(3)
N5 C20 C21 116.6(3)
N6 C21 C20 111.1(3)
N6 C21 C22 126.1(3)
C22 C21 C20 122.8(4)
C21 C22 H22A 109.5
C21 C22 H22B 109.5
C21 C22 H22C 109.5
H22A C22 H22B 109.5
H22A C22 H22C 109.5
H22B C22 H22C 109.5
O7 C23 C24 120.0(3)
O7 C23 C28 122.8(3)
C24 C23 C28 117.2(3)
C23 C24 H24 119.0
C25 C24 C23 122.1(4)
C25 C24 H24 119.0
C24 C25 H25 119.3
C24 C25 C26 121.4(4)
C26 C25 H25 119.3
C25 C26 C30 121.2(4)
C27 C26 C25 117.3(3)
C27 C26 C30 121.5(4)
C26 C27 H27 118.3
C26 C27 C28 123.3(4)
C28 C27 H27 118.3
C23 C28 C29 124.8(3)
C27 C28 C23 118.6(3)
C27 C28 C29 116.5(3)
N7 C29 C28 126.1(4)
N7 C29 H29 117.0
C28 C29 H29 117.0
C26 C30 H30A 109.5
C26 C30 H30B 109.5
C26 C30 H30C 109.5
H30A C30 H30B 109.5
H30A C30 H30C 109.5
H30B C30 H30C 109.5
O8 C31 C32 116.4(3)
N8 C31 O8 125.9(3)
N8 C31 C32 117.6(3)
N9 C32 C31 113.2(3)
N9 C32 C33 124.5(3)
C31 C32 C33 122.2(3)
C32 C33 H33A 109.5
C32 C33 H33B 109.5
C32 C33 H33C 109.5
H33A C33 H33B 109.5
H33A C33 H33C 109.5
H33B C33 H33C 109.5
O10 C34 C35 119.7(4)
O10 C34 C39 122.3(3)
C39 C34 C35 118.0(3)
C34 C35 H35 119.8
C36 C35 C34 120.5(4)
C36 C35 H35 119.8
C35 C36 H36 118.6
C37 C36 C35 122.9(4)
C37 C36 H36 118.6
C36 C37 C38 117.2(4)
C36 C37 C41 122.3(4)
C38 C37 C41 120.5(4)
C37 C38 H38 119.4
C37 C38 C39 121.3(4)
C39 C38 H38 119.4
C34 C39 C38 120.2(4)
C34 C39 C40 123.4(3)
C38 C39 C40 116.3(4)
N10 C40 C39 122.8(4)
N10 C40 H40 118.6
C39 C40 H40 118.6
C37 C41 H41A 109.5
C37 C41 H41B 109.5
C37 C41 H41C 109.5
H41A C41 H41B 109.5
H41A C41 H41C 109.5
H41B C41 H41C 109.5
O11 C42 C43 117.7(3)
N11 C42 O11 124.3(4)
N11 C42 C43 118.0(3)
N12 C43 C42 112.3(3)
N12 C43 C44 125.2(4)
C42 C43 C44 122.4(3)
C43 C44 H44A 109.5
C43 C44 H44B 109.5
C43 C44 H44C 109.5
H44A C44 H44B 109.5
H44A C44 H44C 109.5
H44B C44 H44C 109.5
H45A C45 H45B 109.5
H45A C45 H45C 109.5
H45B C45 H45C 109.5
C46 C45 H45A 109.5
C46 C45 H45B 109.5
C46 C45 H45C 109.5
O13 C46 C45 116.7(3)
O13 C46 C47 124.5(3)
C47 C46 C45 118.8(4)
C46 C47 H47 117.5
C46 C47 C48 125.0(4)
C48 C47 H47 117.5
O14 C48 C47 123.4(3)
O14 C48 C49 116.0(3)
C47 C48 C49 120.6(4)
C48 C49 H49A 109.5
C48 C49 H49B 109.5
C48 C49 H49C 109.5
H49A C49 H49B 109.5
H49A C49 H49C 109.5
H49B C49 H49C 109.5
H50A C50 H50B 109.5
H50A C50 H50C 109.5
H50B C50 H50C 109.5
C51 C50 H50A 109.5
C51 C50 H50B 109.5
C51 C50 H50C 109.5
O15 C51 C50 115.5(4)
O15 C51 C52 123.5(4)
C52 C51 C50 121.0(4)
C51 C52 H52 117.6
C51 C52 C53 124.9(4)
C53 C52 H52 117.6
O16 C53 C52 125.0(4)
O16 C53 C54 115.4(4)
C52 C53 C54 119.6(4)
C53 C54 H54A 109.5
C53 C54 H54B 109.5
C53 C54 H54C 109.5
H54A C54 H54B 109.5
H54A C54 H54C 109.5
H54B C54 H54C 109.5
O22 C55 H55A 109.5
O22 C55 H55B 109.5
O22 C55 H55C 109.5
H55A C55 H55B 109.5
H55A C55 H55C 109.5
H55B C55 H55C 109.5
O23 C56 H56A 109.5
O23 C56 H56B 109.5
O23 C56 H56C 109.5
H56A C56 H56B 109.5
H56A C56 H56C 109.5
H56B C56 H56C 109.5
O18 C61 O17 117.4(3)
O19 C61 O17 120.9(3)
O19 C61 O18 121.7(3)
C59 O24 H24A 109.5
O24 C59 H59A 109.5
O24 C59 H59B 109.5
O24 C59 H59C 109.5
H59A C59 H59B 109.5
H59A C59 H59C 109.5
H59B C59 H59C 109.5
H26A O26 H26B 109.6
H27A O27 H27B 109.5
H28A O28 H28B 109.5

loop_
_geom_bond_atom_site_label_1
_geom_bond_atom_site_label_2
_geom_bond_distance
Tb1 Tb2 3.9205(6)
Tb1 Tb4 3.8827(6)
Tb1 O1 2.236(3)
Tb1 O2 2.349(2)
Tb1 O5 2.373(3)
Tb1 O10 2.385(3)
Tb1 O17 2.496(3)
Tb1 O20 2.574(3)
Tb1 O22 2.564(3)
Tb1 N1 2.488(3)
Tb1 N6 2.551(3)
Tb2 Tb3 3.9051(5)
Tb2 O2 2.393(3)
Tb2 O4 2.329(2)
Tb2 O5 2.382(2)
Tb2 O13 2.373(3)
Tb2 O14 2.308(3)
Tb2 O18 2.334(3)
Tb2 N3 2.685(3)
Tb2 N4 2.513(3)
Tb3 Tb4 3.9380(6)
Tb3 O4 2.432(3)
Tb3 O7 2.243(3)
Tb3 O8 2.372(3)
Tb3 O11 2.394(2)
Tb3 O18 2.461(3)
Tb3 O21 2.483(3)
Tb3 O23 2.582(3)
Tb3 N7 2.512(3)
Tb3 N12 2.534(3)
Tb4 O8 2.381(2)
Tb4 O10 2.339(3)
Tb4 O11 2.375(3)
Tb4 O15 2.315(3)
Tb4 O16 2.359(3)
Tb4 O17 2.332(3)
Tb4 N9 2.652(3)
Tb4 N10 2.504(3)
O1 C1 1.322(5)
O2 C9 1.308(4)
O3 H3 0.8400
O3 N3 1.400(4)
O4 C12 1.342(4)
O5 C20 1.309(4)
O6 H6 0.8400
O6 N6 1.392(4)
O7 C23 1.322(4)
O8 C31 1.311(4)
O9 H9 0.8400
O9 N9 1.395(4)
O10 C34 1.355(4)
O11 C42 1.311(4)
O12 H12 0.8400
O12 N12 1.380(4)
O13 C46 1.278(5)
O14 C48 1.273(5)
O15 C51 1.279(5)
O16 C53 1.279(5)
O17 C61 1.322(4)
O18 C61 1.310(4)
O19 C61 1.252(4)
O20 H20A 0.8919
O20 H20B 0.8904
O21 H21A 0.9023
O21 H21B 0.9022
O22 H22 0.863(9)
O22 C55 1.404(5)
O23 H23 0.873(9)
O23 C56 1.420(6)
N1 N2 1.423(4)
N1 C7 1.291(5)
N2 C9 1.299(5)
N3 C10 1.284(5)
N4 N5 1.423(4)
N4 C18 1.283(5)
N5 C20 1.303(5)
N6 C21 1.284(5)
N7 N8 1.418(4)
N7 C29 1.298(5)
N8 C31 1.304(5)
N9 C32 1.287(5)
N10 N11 1.406(5)
N10 C40 1.293(5)
N11 C42 1.309(5)
N12 C43 1.289(5)
C1 C2 1.412(5)
C1 C6 1.420(5)
C2 H2 0.9500
C2 C3 1.368(6)
C3 H3A 0.9500
C3 C4 1.402(6)
C4 C5 1.392(5)
C4 C8 1.513(6)
C5 H5 0.9500
C5 C6 1.406(5)
C6 C7 1.461(5)
C7 H7 0.9500
C8 H8A 0.9800
C8 H8B 0.9800
C8 H8C 0.9800
C9 C10 1.491(5)
C10 C11 1.495(5)
C11 H11A 0.9800
C11 H11B 0.9800
C11 H11C 0.9800
C12 C13 1.409(5)
C12 C17 1.416(5)
C13 H13 0.9500
C13 C14 1.380(6)
C14 H14 0.9500
C14 C15 1.400(6)
C15 C16 1.396(5)
C15 C19 1.514(6)
C16 H16 0.9500
C16 C17 1.405(6)
C17 C18 1.467(5)
C18 H18 0.9500
C19 H19A 0.9800
C19 H19B 0.9800
C19 H19C 0.9800
C20 C21 1.495(5)
C21 C22 1.493(5)
C22 H22A 0.9800
C22 H22B 0.9800
C22 H22C 0.9800
C23 C24 1.406(5)
C23 C28 1.430(5)
C24 H24 0.9500
C24 C25 1.387(5)
C25 H25 0.9500
C25 C26 1.394(6)
C26 C27 1.380(6)
C26 C30 1.512(5)
C27 H27 0.9500
C27 C28 1.415(5)
C28 C29 1.446(5)
C29 H29 0.9500
C30 H30A 0.9800
C30 H30B 0.9800
C30 H30C 0.9800
C31 C32 1.487(5)
C32 C33 1.501(5)
C33 H33A 0.9800
C33 H33B 0.9800
C33 H33C 0.9800
C34 C35 1.404(6)
C34 C39 1.397(6)
C35 H35 0.9500
C35 C36 1.387(5)
C36 H36 0.9500
C36 C37 1.377(7)
C37 C38 1.398(6)
C37 C41 1.530(6)
C38 H38 0.9500
C38 C39 1.417(5)
C39 C40 1.457(6)
C40 H40 0.9500
C41 H41A 0.9800
C41 H41B 0.9800
C41 H41C 0.9800
C42 C43 1.477(6)
C43 C44 1.493(6)
C44 H44A 0.9800
C44 H44B 0.9800
C44 H44C 0.9800
C45 H45A 0.9800
C45 H45B 0.9800
C45 H45C 0.9800
C45 C46 1.511(5)
C46 C47 1.394(5)
C47 H47 0.9500
C47 C48 1.407(5)
C48 C49 1.507(5)
C49 H49A 0.9800
C49 H49B 0.9800
C49 H49C 0.9800
C50 H50A 0.9800
C50 H50B 0.9800
C50 H50C 0.9800
C50 C51 1.508(6)
C51 C52 1.390(6)
C52 H52 0.9500
C52 C53 1.405(6)
C53 C54 1.502(7)
C54 H54A 0.9800
C54 H54B 0.9800
C54 H54C 0.9800
C55 H55A 0.9800
C55 H55B 0.9800
C55 H55C 0.9800
C56 H56A 0.9800
C56 H56B 0.9800
C56 H56C 0.9800
O24 H24A 0.8400
O24 C59 1.402(7)
C59 H59A 0.9800
C59 H59B 0.9800
C59 H59C 0.9800
O26 H26A 0.8701
O26 H26B 0.8700
O27 H27A 0.8700
O27 H27B 0.8700
O28 H28A 0.8705
O28 H28B 0.8698

loop_
_geom_hbond_atom_site_label_D
_geom_hbond_atom_site_label_H
_geom_hbond_atom_site_label_A
_geom_hbond_distance_DH
_geom_hbond_distance_HA
_geom_hbond_distance_DA
_geom_hbond_angle_DHA
_geom_hbond_site_symmetry_A
O3 H3 O26 0.84 1.78 2.617(5) 171.4 .
O6 H6 O1 0.84 1.99 2.650(4) 134.4 .
O9 H9 O28 0.84 1.81 2.642(5) 170.4 1_455
O12 H12 O7 0.84 1.98 2.655(4) 136.6 .
O20 H20B O27 0.89 2.01 2.865(5) 159.7 .
O21 H21B O24 0.90 1.66 2.558(5) 173.7 .
O22 H22 O13 0.863(9) 1.977(12) 2.805(4) 160(2) .
O23 H23 O16 0.873(9) 1.998(12) 2.837(4) 160.7(19) .
C22 H22B O9 0.98 2.66 3.542(6) 150.7 4_575
O24 H24A O19 0.84 1.92 2.708(4) 156.0 .
C59 H59C O12 0.98 2.54 3.479(6) 160.3 4_576
O26 H26A O21 0.87 1.94 2.789(5) 164.8 .
O26 H26B O14 0.87 1.95 2.782(4) 159.2 .
O27 H27B O19 0.87 1.85 2.670(5) 155.7 .
O28 H28A O20 0.87 1.99 2.853(5) 172.6 1_655
O28 H28B O15 0.87 1.95 2.779(5) 157.5 1_655

loop_
_geom_torsion_atom_site_label_1
_geom_torsion_atom_site_label_2
_geom_torsion_atom_site_label_3
_geom_torsion_atom_site_label_4
_geom_torsion
Tb1 O1 C1 C2 -150.4(3)
Tb1 O1 C1 C6 32.0(6)
Tb1 O2 C9 N2 -10.0(5)
Tb1 O2 C9 C10 171.0(3)
Tb1 O5 C20 N5 173.4(3)
Tb1 O5 C20 C21 -3.5(5)
Tb1 O10 C34 C35 -68.7(4)
Tb1 O10 C34 C39 110.9(4)
Tb1 O17 C61 O18 -81.3(4)
Tb1 O17 C61 O19 98.7(4)
Tb1 N1 N2 C9 8.6(4)
Tb1 N1 C7 C6 4.0(7)
Tb1 N6 C21 C20 -1.7(4)
Tb1 N6 C21 C22 -178.4(3)
Tb2 O2 C9 N2 165.4(3)
Tb2 O2 C9 C10 -13.6(5)
Tb2 O4 C12 C13 130.3(3)
Tb2 O4 C12 C17 -51.2(4)
Tb2 O5 C20 N5 20.4(5)
Tb2 O5 C20 C21 -156.6(3)
Tb2 O13 C46 C45 158.0(3)
Tb2 O13 C46 C47 -21.9(6)
Tb2 O14 C48 C47 12.6(6)
Tb2 O14 C48 C49 -167.0(3)
Tb2 O18 C61 O17 65.4(4)
Tb2 O18 C61 O19 -114.7(4)
Tb2 N3 C10 C9 4.6(5)
Tb2 N3 C10 C11 -176.4(3)
Tb2 N4 N5 C20 -16.8(4)
Tb2 N4 C18 C17 10.0(6)
Tb3 O4 C12 C13 -63.6(4)
Tb3 O4 C12 C17 114.9(3)
Tb3 O7 C23 C24 -148.4(3)
Tb3 O7 C23 C28 31.9(6)
Tb3 O8 C31 N8 -5.4(5)
Tb3 O8 C31 C32 175.2(2)
Tb3 O11 C42 N11 172.7(3)
Tb3 O11 C42 C43 -4.9(5)
Tb3 O18 C61 O17 -84.3(4)
Tb3 O18 C61 O19 95.7(4)
Tb3 N7 N8 C31 6.9(4)
Tb3 N7 C29 C28 2.8(6)
Tb3 N12 C43 C42 1.0(5)
Tb3 N12 C43 C44 -174.5(4)
Tb4 O8 C31 N8 166.2(3)
Tb4 O8 C31 C32 -13.1(5)
Tb4 O10 C34 C35 129.4(3)
Tb4 O10 C34 C39 -51.0(5)
Tb4 O11 C42 N11 23.3(5)
Tb4 O11 C42 C43 -154.3(3)
Tb4 O15 C51 C50 -158.6(3)
Tb4 O15 C51 C52 22.5(6)
Tb4 O16 C53 C52 -21.9(6)
Tb4 O16 C53 C54 159.9(3)
Tb4 O17 C61 O18 65.9(4)
Tb4 O17 C61 O19 -114.1(4)
Tb4 N9 C32 C31 6.8(5)
Tb4 N9 C32 C33 -171.9(3)
Tb4 N10 N11 C42 -19.0(4)
Tb4 N10 C40 C39 11.2(6)
O1 C1 C2 C3 179.9(4)
O1 C1 C6 C5 178.0(4)
O1 C1 C6 C7 -3.1(7)
O2 C9 C10 N3 4.4(5)
O2 C9 C10 C11 -174.7(4)
O3 N3 C10 C9 179.6(3)
O3 N3 C10 C11 -1.4(6)
O4 C12 C13 C14 -179.6(3)
O4 C12 C17 C16 -179.1(4)
O4 C12 C17 C18 -3.2(6)
O5 C20 C21 N6 3.2(5)
O5 C20 C21 C22 -179.9(4)
O6 N6 C21 C20 175.3(3)
O6 N6 C21 C22 -1.4(6)
O7 C23 C24 C25 -179.5(4)
O7 C23 C28 C27 177.2(4)
O7 C23 C28 C29 -1.4(6)
O8 C31 C32 N9 2.8(5)
O8 C31 C32 C33 -178.5(4)
O9 N9 C32 C31 179.3(3)
O9 N9 C32 C33 0.6(6)
O10 C34 C35 C36 -179.3(4)
O10 C34 C39 C38 -179.0(4)
O10 C34 C39 C40 -1.4(6)
O11 C42 C43 N12 2.3(5)
O11 C42 C43 C44 178.0(4)
O12 N12 C43 C42 175.5(3)
O12 N12 C43 C44 0.0(6)
O13 C46 C47 C48 -1.0(7)
O15 C51 C52 C53 3.0(7)
N1 N2 C9 O2 0.4(6)
N1 N2 C9 C10 179.4(3)
N2 N1 C7 C6 -178.1(4)
N2 C9 C10 N3 -174.7(4)
N2 C9 C10 C11 6.2(6)
N4 N5 C20 O5 -1.5(5)
N4 N5 C20 C21 175.5(3)
N5 N4 C18 C17 -176.4(3)
N5 C20 C21 N6 -174.0(3)
N5 C20 C21 C22 2.9(6)
N7 N8 C31 O8 -1.3(6)
N7 N8 C31 C32 178.1(3)
N8 N7 C29 C28 179.3(4)
N8 C31 C32 N9 -176.6(4)
N8 C31 C32 C33 2.1(6)
N10 N11 C42 O11 -1.9(5)
N10 N11 C42 C43 175.7(3)
N11 N10 C40 C39 -176.9(3)
N11 C42 C43 N12 -175.5(4)
N11 C42 C43 C44 0.2(6)
C1 C2 C3 C4 2.0(7)
C1 C6 C7 N1 -13.1(7)
C2 C1 C6 C5 0.3(6)
C2 C1 C6 C7 179.3(4)
C2 C3 C4 C5 0.3(7)
C2 C3 C4 C8 179.6(4)
C3 C4 C5 C6 -2.3(7)
C4 C5 C6 C1 2.0(6)
C4 C5 C6 C7 -177.0(4)
C5 C6 C7 N1 165.9(4)
C6 C1 C2 C3 -2.3(6)
C7 N1 N2 C9 -169.5(4)
C8 C4 C5 C6 178.4(4)
C12 C13 C14 C15 -1.7(6)
C12 C17 C18 N4 23.2(6)
C13 C12 C17 C16 -0.5(6)
C13 C12 C17 C18 175.3(4)
C13 C14 C15 C16 0.0(6)
C13 C14 C15 C19 -179.2(4)
C14 C15 C16 C17 1.3(6)
C15 C16 C17 C12 -1.0(6)
C15 C16 C17 C18 -177.1(4)
C16 C17 C18 N4 -160.8(4)
C17 C12 C13 C14 1.8(6)
C18 N4 N5 C20 168.9(3)
C19 C15 C16 C17 -179.5(4)
C23 C24 C25 C26 1.6(7)
C23 C28 C29 N7 -14.0(7)
C24 C23 C28 C27 -2.5(6)
C24 C23 C28 C29 178.9(4)
C24 C25 C26 C27 -1.0(6)
C24 C25 C26 C30 177.9(4)
C25 C26 C27 C28 -1.4(7)
C26 C27 C28 C23 3.2(6)
C26 C27 C28 C29 -178.1(4)
C27 C28 C29 N7 167.3(4)
C28 C23 C24 C25 0.2(6)
C29 N7 N8 C31 -170.1(4)
C30 C26 C27 C28 179.7(4)
C34 C35 C36 C37 -1.4(7)
C34 C39 C40 N10 20.7(6)
C35 C34 C39 C38 0.6(6)
C35 C34 C39 C40 178.2(4)
C35 C36 C37 C38 0.1(7)
C35 C36 C37 C41 178.8(4)
C36 C37 C38 C39 1.6(6)
C37 C38 C39 C34 -2.0(6)
C37 C38 C39 C40 -179.8(4)
C38 C39 C40 N10 -161.6(4)
C39 C34 C35 C36 1.1(6)
C40 N10 N11 C42 168.0(4)
C41 C37 C38 C39 -177.1(4)
C45 C46 C47 C48 179.1(4)
C46 C47 C48 O14 6.4(7)
C46 C47 C48 C49 -173.9(4)
C50 C51 C52 C53 -175.9(4)
C51 C52 C53 O16 -2.5(7)
C51 C52 C53 C54 175.7(5)
